data_7014961
loop_
_publ_author_name
'Liu, Yu-Chiao'
'Tu, Ling-Kuang'
'Yen, Tao-Hung'
'Lee, Gene-Hsiang'
'Chiang, Ming-Hsi'

_publ_section_title
;
 Influences on the rotated structure of diiron dithiolate complexes:
 electronic asymmetry vs. secondary coordination sphere interaction
;
_journal_issue 11
_journal_name_full 'Dalton Transactions'
_journal_page_first 2528
_journal_paper_doi 10.1039/c0dt01332c
_journal_volume 40
_journal_year 2011
_chemical_formula_sum 'C90 H108 Cl8 F6 Fe4 N2 O14 P4 S4'
_chemical_formula_weight 2314.90
_chemical_name_systematic
;
?
;
_space_group_IT_number 14
_symmetry_cell_setting monoclinic
_symmetry_space_group_name_Hall '-P 2yn'
_symmetry_space_group_name_H-M 'P 1 21/n 1'
_atom_sites_solution_hydrogens geom
_atom_sites_solution_primary direct
_atom_sites_solution_secondary difmap
_audit_creation_method SHELXL-97
_cell_angle_alpha 90.00
_cell_angle_beta 107.252(8)
_cell_angle_gamma 90.00
_cell_formula_units_Z 2
_cell_length_a 17.133(3)
_cell_length_b 13.281(2)
_cell_length_c 23.904(4)
_cell_measurement_reflns_used 20998
_cell_measurement_temperature 150(2)
_cell_measurement_theta_max 25.00
_cell_measurement_theta_min 1.30
_cell_volume 5194.5(15)
_computing_cell_refinement DENZO-SMN
_computing_data_collection 'NONIUS COLLECT'
_computing_data_reduction DENZO-SMN
_computing_molecular_graphics 'Bruker SHELXTL'
_computing_publication_material 'Bruker SHELXTL'
_computing_structure_refinement 'SHELXL-97 (Sheldrick, 1997)'
_computing_structure_solution 'SHELXS-97 (Sheldrick, 1990)'
_diffrn_ambient_temperature 150(2)
_diffrn_measured_fraction_theta_full 0.985
_diffrn_measured_fraction_theta_max 0.985
_diffrn_measurement_device_type 'NONIUS KappaCCD'
_diffrn_measurement_method '\w scans'
_diffrn_radiation_monochromator graphite
_diffrn_radiation_source 'fine-focus sealed tube'
_diffrn_radiation_type MoK\a
_diffrn_radiation_wavelength 0.71073
_diffrn_reflns_av_R_equivalents 0.0997
_diffrn_reflns_av_sigmaI/netI 0.1521
_diffrn_reflns_limit_h_max 20
_diffrn_reflns_limit_h_min -20
_diffrn_reflns_limit_k_max 15
_diffrn_reflns_limit_k_min -14
_diffrn_reflns_limit_l_max 25
_diffrn_reflns_limit_l_min -28
_diffrn_reflns_number 20998
_diffrn_reflns_theta_full 25.00
_diffrn_reflns_theta_max 25.00
_diffrn_reflns_theta_min 1.30
_exptl_absorpt_coefficient_mu 0.965
_exptl_absorpt_correction_T_max 0.945
_exptl_absorpt_correction_T_min 0.789
_exptl_absorpt_correction_type multi-scan
_exptl_crystal_colour red-brown
_exptl_crystal_density_diffrn 1.480
_exptl_crystal_density_method 'not measured'
_exptl_crystal_description plate
_exptl_crystal_F_000 2384
_exptl_crystal_size_max 0.25
_exptl_crystal_size_mid 0.25
_exptl_crystal_size_min 0.06
_refine_diff_density_max 1.305
_refine_diff_density_min -0.944
_refine_diff_density_rms 0.172
_refine_ls_extinction_method none
_refine_ls_goodness_of_fit_ref 1.031
_refine_ls_hydrogen_treatment constr
_refine_ls_matrix_type full
_refine_ls_number_parameters 599
_refine_ls_number_reflns 9021
_refine_ls_number_restraints 0
_refine_ls_restrained_S_all 1.031
_refine_ls_R_factor_all 0.1806
_refine_ls_R_factor_gt 0.0920
_refine_ls_shift/su_max 0.000
_refine_ls_shift/su_mean 0.000
_refine_ls_structure_factor_coef Fsqd
_refine_ls_weighting_details 'calc w=1/[\s^2^(Fo^2^)+(0.1661P)^2^+0.0000P] where P=(Fo^2^+2Fc^2^)/3'
_refine_ls_weighting_scheme calc
_refine_ls_wR_factor_gt 0.2289
_refine_ls_wR_factor_ref 0.2928
_reflns_number_gt 4580
_reflns_number_total 9021
_reflns_threshold_expression >2sigma(I)
_cod_data_source_file C0DT01332C.TXT
_cod_data_source_block 4
_cod_depositor_comments
;
The following automatic conversions were performed:
'_symmetry_cell_setting' value 'Monoclinic' changed to 'monoclinic'
according to '/home/saulius/struct/CIF-dictionaries/cif_core.dic'
dictionary named 'cif_core.dic' version 2.4.1 from 2010-06-29.

Automatic conversion script
Id: cif_fix_enum 1555 2011-01-17 13:19:09Z saulius 
;
_cod_original_sg_symbol_H-M P2(1)/n
_cod_database_code 7014961

loop_
_symmetry_equiv_pos_as_xyz
'x, y, z'
'-x+1/2, y+1/2, -z+1/2'
'-x, -y, -z'
'x-1/2, -y-1/2, z-1/2'

loop_
_atom_site_label
_atom_site_type_symbol
_atom_site_fract_x
_atom_site_fract_y
_atom_site_fract_z
_atom_site_U_iso_or_equiv
_atom_site_adp_type
_atom_site_occupancy
_atom_site_symmetry_multiplicity
_atom_site_calc_flag
_atom_site_refinement_flags
_atom_site_disorder_assembly
_atom_site_disorder_group
Fe1 Fe 0.20871(7) 0.51475(9) 0.01112(5) 0.0330(4) Uani 1 1 d . . .
Fe2 Fe 0.24160(7) 0.33867(9) 0.05938(5) 0.0291(4) Uani 1 1 d . . .
S1 S 0.21023(13) 0.36803(16) -0.03874(9) 0.0320(5) Uani 1 1 d . . .
S2 S -0.12348(13) 0.57846(15) -0.04759(9) 0.0304(5) Uani 1 1 d . . .
P1 P 0.36836(14) 0.28843(17) 0.06783(10) 0.0339(6) Uani 1 1 d . . .
P2 P 0.20773(14) 0.17851(17) 0.06036(10) 0.0323(6) Uani 1 1 d . . .
C1 C 0.1311(6) 0.6044(7) -0.0262(4) 0.042(2) Uani 1 1 d . . .
C2 C 0.2841(6) 0.5621(8) -0.0201(5) 0.047(3) Uani 1 1 d . . .
C3 C 0.2574(6) 0.5751(6) 0.0779(4) 0.040(2) Uani 1 1 d . . .
C4 C 0.2713(5) 0.3510(6) 0.1355(4) 0.031(2) Uani 1 1 d . . .
C5 C 0.1055(5) 0.3308(6) -0.0785(3) 0.031(2) Uani 1 1 d . . .
H5A H 0.1060 0.2621 -0.0944 0.038 Uiso 1 1 calc R . .
H5B H 0.0723 0.3290 -0.0509 0.038 Uiso 1 1 calc R . .
C6 C 0.0665(5) 0.4021(6) -0.1279(4) 0.034(2) Uani 1 1 d . . .
H6A H 0.0864 0.3867 -0.1619 0.041 Uiso 1 1 calc R . .
H6B H 0.0827 0.4720 -0.1154 0.041 Uiso 1 1 calc R . .
C7 C -0.0581(5) 0.4303(6) -0.0984(3) 0.031(2) Uani 1 1 d . . .
H7A H -0.0113 0.4451 -0.0635 0.038 Uiso 1 1 calc R . .
H7B H -0.0908 0.3763 -0.0877 0.038 Uiso 1 1 calc R . .
C8 C -0.1111(6) 0.5252(7) -0.1150(4) 0.038(2) Uani 1 1 d . . .
H8A H -0.1652 0.5077 -0.1424 0.045 Uiso 1 1 calc R . .
H8B H -0.0844 0.5746 -0.1343 0.045 Uiso 1 1 calc R . .
C9 C -0.0584(6) 0.2899(6) -0.1704(4) 0.038(2) Uani 1 1 d . . .
H9 H -0.0446 0.2413 -0.1369 0.046 Uiso 1 1 calc R . .
C10 C -0.0192(6) 0.2532(7) -0.2142(4) 0.051(3) Uani 1 1 d . . .
H10A H -0.0426 0.1879 -0.2296 0.076 Uiso 1 1 calc R . .
H10B H 0.0397 0.2458 -0.1956 0.076 Uiso 1 1 calc R . .
H10C H -0.0288 0.3017 -0.2465 0.076 Uiso 1 1 calc R . .
C11 C -0.1504(6) 0.2932(7) -0.1951(4) 0.049(3) Uani 1 1 d . . .
H11A H -0.1660 0.3448 -0.2257 0.073 Uiso 1 1 calc R . .
H11B H -0.1744 0.3095 -0.1637 0.073 Uiso 1 1 calc R . .
H11C H -0.1706 0.2275 -0.2118 0.073 Uiso 1 1 calc R . .
C12 C 0.3727(5) 0.1548(6) 0.0884(4) 0.038(2) Uani 1 1 d . . .
H12A H 0.4205 0.1222 0.0807 0.045 Uiso 1 1 calc R . .
H12B H 0.3782 0.1481 0.1306 0.045 Uiso 1 1 calc R . .
C13 C 0.2939(5) 0.1050(7) 0.0519(4) 0.038(2) Uani 1 1 d . . .
H13A H 0.2910 0.0350 0.0654 0.045 Uiso 1 1 calc R . .
H13B H 0.2923 0.1030 0.0102 0.045 Uiso 1 1 calc R . .
C14 C 0.4086(5) 0.2916(7) 0.0058(4) 0.039(2) Uani 1 1 d . . .
C15 C 0.4249(6) 0.2049(8) -0.0240(5) 0.056(3) Uani 1 1 d . . .
H15 H 0.4123 0.1401 -0.0122 0.068 Uiso 1 1 calc R . .
C16 C 0.4582(6) 0.2126(8) -0.0692(5) 0.055(3) Uani 1 1 d . . .
H16 H 0.4686 0.1539 -0.0886 0.066 Uiso 1 1 calc R . .
C17 C 0.4770(6) 0.3085(9) -0.0866(5) 0.060(3) Uani 1 1 d . . .
H17 H 0.5019 0.3147 -0.1170 0.072 Uiso 1 1 calc R . .
C18 C 0.4592(6) 0.3932(8) -0.0596(4) 0.049(3) Uani 1 1 d . . .
H18 H 0.4701 0.4580 -0.0724 0.058 Uiso 1 1 calc R . .
C19 C 0.4263(5) 0.3845(7) -0.0148(4) 0.043(2) Uani 1 1 d . . .
H19 H 0.4148 0.4441 0.0033 0.052 Uiso 1 1 calc R . .
C20 C 0.4541(5) 0.3432(7) 0.1243(4) 0.034(2) Uani 1 1 d . . .
C21 C 0.4471(6) 0.4375(7) 0.1477(4) 0.041(2) Uani 1 1 d . . .
H21 H 0.3966 0.4726 0.1347 0.050 Uiso 1 1 calc R . .
C22 C 0.5121(6) 0.4814(8) 0.1897(5) 0.052(3) Uani 1 1 d . . .
H22 H 0.5063 0.5446 0.2066 0.063 Uiso 1 1 calc R . .
C23 C 0.5855(7) 0.4304(9) 0.2061(5) 0.063(3) Uani 1 1 d . . .
H23 H 0.6314 0.4603 0.2337 0.075 Uiso 1 1 calc R . .
C24 C 0.5938(7) 0.3393(10) 0.1840(5) 0.066(3) Uani 1 1 d . . .
H24 H 0.6444 0.3046 0.1967 0.079 Uiso 1 1 calc R . .
C25 C 0.5272(6) 0.2962(8) 0.1421(4) 0.053(3) Uani 1 1 d . . .
H25 H 0.5336 0.2326 0.1258 0.064 Uiso 1 1 calc R . .
C26 C 0.1918(5) 0.1310(6) 0.1282(4) 0.035(2) Uani 1 1 d . . .
C27 C 0.2304(5) 0.0446(7) 0.1573(4) 0.040(2) Uani 1 1 d . . .
H27 H 0.2688 0.0096 0.1429 0.048 Uiso 1 1 calc R . .
C28 C 0.2129(6) 0.0100(7) 0.2063(4) 0.045(3) Uani 1 1 d . . .
H28 H 0.2399 -0.0485 0.2255 0.053 Uiso 1 1 calc R . .
C29 C 0.1581(6) 0.0572(7) 0.2279(4) 0.045(2) Uani 1 1 d . . .
H29 H 0.1452 0.0305 0.2610 0.054 Uiso 1 1 calc R . .
C30 C 0.1203(6) 0.1469(8) 0.2008(5) 0.050(3) Uani 1 1 d . . .
H30 H 0.0828 0.1815 0.2163 0.060 Uiso 1 1 calc R . .
C31 C 0.1374(5) 0.1834(7) 0.1530(4) 0.041(2) Uani 1 1 d . . .
H31 H 0.1129 0.2445 0.1357 0.049 Uiso 1 1 calc R . .
C32 C 0.1175(6) 0.1293(6) 0.0050(4) 0.038(2) Uani 1 1 d . . .
C33 C 0.1237(7) 0.0633(6) -0.0403(4) 0.048(3) Uani 1 1 d . . .
H33 H 0.1758 0.0410 -0.0416 0.057 Uiso 1 1 calc R . .
C34 C 0.0543(8) 0.0319(7) -0.0822(5) 0.060(3) Uani 1 1 d . . .
H34 H 0.0589 -0.0098 -0.1133 0.073 Uiso 1 1 calc R . .
C35 C -0.0216(8) 0.0603(8) -0.0795(5) 0.060(3) Uani 1 1 d . . .
H35 H -0.0691 0.0365 -0.1083 0.072 Uiso 1 1 calc R . .
C36 C -0.0297(6) 0.1221(8) -0.0361(5) 0.055(3) Uani 1 1 d . . .
H36 H -0.0825 0.1409 -0.0347 0.066 Uiso 1 1 calc R . .
C37 C 0.0402(6) 0.1579(7) 0.0064(4) 0.044(2) Uani 1 1 d . . .
H37 H 0.0346 0.2020 0.0363 0.052 Uiso 1 1 calc R . .
N1 N -0.0263(4) 0.3933(5) -0.1462(3) 0.0307(17) Uani 1 1 d . . .
H1 H -0.0456 0.4383 -0.1771 0.037 Uiso 1 1 calc R . .
O1 O 0.0840(4) 0.6637(5) -0.0466(3) 0.0565(19) Uani 1 1 d . . .
O2 O 0.3305(4) 0.5950(5) -0.0411(3) 0.060(2) Uani 1 1 d . . .
O3 O 0.2897(4) 0.6170(5) 0.1217(3) 0.0503(18) Uani 1 1 d . . .
O4 O 0.2888(4) 0.3581(4) 0.1859(3) 0.0398(15) Uani 1 1 d . . .
C38 C 0.0494(6) 0.4152(9) 0.2449(5) 0.057(3) Uani 1 1 d . . .
C39 C 0.0674(10) 0.3634(9) 0.3039(5) 0.078(4) Uani 1 1 d . . .
O5 O 0.0157(5) 0.3658(6) 0.2014(3) 0.066(2) Uani 1 1 d . . .
O6 O 0.0728(4) 0.5040(5) 0.2476(3) 0.058(2) Uani 1 1 d . . .
F1 F 0.0627(7) 0.4192(6) 0.3468(4) 0.126(4) Uani 1 1 d . . .
F2 F 0.0303(6) 0.2792(6) 0.3021(3) 0.115(3) Uani 1 1 d . . .
F3 F 0.1501(6) 0.3338(6) 0.3208(4) 0.125(4) Uani 1 1 d . . .
C40 C 0.6462(10) 0.1796(11) 0.0420(7) 0.101(5) Uani 1 1 d . . .
H40A H 0.5990 0.2220 0.0211 0.121 Uiso 1 1 calc R . .
H40B H 0.6745 0.2133 0.0794 0.121 Uiso 1 1 calc R . .
Cl1 Cl 0.7133(4) 0.1708(3) -0.0006(3) 0.1405(19) Uani 1 1 d . . .
Cl2 Cl 0.6103(3) 0.0619(3) 0.0569(2) 0.1251(16) Uani 1 1 d . . .
C41 C 0.8709(10) 0.2242(10) 0.1645(9) 0.133(7) Uani 1 1 d . . .
H41A H 0.8885 0.2283 0.1286 0.159 Uiso 1 1 calc R . .
H41B H 0.9203 0.2332 0.1983 0.159 Uiso 1 1 calc R . .
Cl3 Cl 0.8070(3) 0.3227(4) 0.1636(3) 0.1463(19) Uani 1 1 d . . .
Cl4 Cl 0.8352(4) 0.1092(4) 0.1681(3) 0.186(3) Uani 1 1 d . . .
O7 O 0.6988(7) 0.1798(12) 0.2935(5) 0.127(4) Uani 1 1 d . . .
C42 C 0.6465(17) 0.0478(17) 0.2344(10) 0.176(10) Uani 1 1 d . . .
H42A H 0.5953 0.0783 0.2366 0.264 Uiso 1 1 calc R . .
H42B H 0.6447 -0.0251 0.2403 0.264 Uiso 1 1 calc R . .
H42C H 0.6533 0.0614 0.1958 0.264 Uiso 1 1 calc R . .
C43 C 0.7165(11) 0.0919(16) 0.2808(9) 0.114(6) Uani 1 1 d . . .
H43A H 0.7295 0.0488 0.3161 0.137 Uiso 1 1 calc R . .
H43B H 0.7653 0.0944 0.2667 0.137 Uiso 1 1 calc R . .
C44 C 0.7683(10) 0.238(2) 0.3289(8) 0.157(10) Uani 1 1 d . . .
H44A H 0.8071 0.2509 0.3062 0.188 Uiso 1 1 calc R . .
H44B H 0.7972 0.1996 0.3645 0.188 Uiso 1 1 calc R . .
C45 C 0.7382(9) 0.3334(12) 0.3452(7) 0.095(5) Uani 1 1 d . . .
H45A H 0.6927 0.3578 0.3126 0.143 Uiso 1 1 calc R . .
H45B H 0.7824 0.3832 0.3543 0.143 Uiso 1 1 calc R . .
H45C H 0.7193 0.3231 0.3797 0.143 Uiso 1 1 calc R . .

loop_
_atom_site_aniso_label
_atom_site_aniso_U_11
_atom_site_aniso_U_22
_atom_site_aniso_U_33
_atom_site_aniso_U_23
_atom_site_aniso_U_13
_atom_site_aniso_U_12
Fe1 0.0438(8) 0.0210(7) 0.0295(7) 0.0019(6) 0.0038(6) -0.0013(5)
Fe2 0.0374(7) 0.0196(7) 0.0258(7) 0.0001(5) 0.0026(5) -0.0002(5)
S1 0.0383(12) 0.0266(12) 0.0276(12) 0.0019(10) 0.0043(10) 0.0020(9)
S2 0.0392(12) 0.0212(11) 0.0270(12) 0.0013(10) 0.0041(10) 0.0005(9)
P1 0.0367(13) 0.0281(13) 0.0330(13) 0.0000(11) 0.0043(11) 0.0014(10)
P2 0.0384(13) 0.0229(12) 0.0299(13) 0.0010(10) 0.0014(10) 0.0006(10)
C1 0.061(6) 0.022(5) 0.041(6) 0.001(5) 0.014(5) 0.000(5)
C2 0.052(6) 0.036(6) 0.053(7) -0.011(5) 0.015(5) 0.005(5)
C3 0.058(6) 0.017(5) 0.044(6) 0.008(5) 0.014(5) 0.004(4)
C4 0.033(5) 0.011(4) 0.045(6) 0.009(4) 0.005(4) 0.006(3)
C5 0.043(5) 0.023(5) 0.021(4) 0.002(4) -0.001(4) 0.004(4)
C6 0.045(5) 0.024(5) 0.027(5) 0.006(4) 0.001(4) -0.001(4)
C7 0.047(5) 0.020(5) 0.024(4) 0.001(4) 0.005(4) 0.007(4)
C8 0.048(5) 0.031(5) 0.032(5) -0.003(4) 0.008(4) 0.011(4)
C9 0.058(6) 0.020(5) 0.030(5) -0.006(4) 0.002(5) -0.002(4)
C10 0.059(6) 0.038(6) 0.044(6) -0.011(5) -0.003(5) 0.002(5)
C11 0.047(6) 0.038(6) 0.051(6) -0.017(5) -0.002(5) -0.006(5)
C12 0.045(5) 0.031(5) 0.034(5) 0.009(4) 0.007(4) 0.012(4)
C13 0.045(5) 0.031(5) 0.038(5) 0.014(4) 0.012(4) 0.005(4)
C14 0.044(5) 0.031(5) 0.038(5) -0.006(5) 0.003(4) 0.000(4)
C15 0.066(7) 0.038(6) 0.072(8) -0.020(6) 0.030(6) 0.003(5)
C16 0.064(7) 0.046(7) 0.062(7) -0.011(6) 0.027(6) -0.005(5)
C17 0.062(7) 0.079(9) 0.040(6) -0.009(6) 0.017(5) -0.006(6)
C18 0.063(7) 0.047(7) 0.040(6) -0.003(5) 0.023(5) -0.008(5)
C19 0.049(6) 0.036(6) 0.043(6) -0.006(5) 0.011(5) 0.007(4)
C20 0.033(5) 0.033(5) 0.034(5) -0.001(4) 0.006(4) -0.004(4)
C21 0.049(6) 0.031(5) 0.041(6) 0.006(5) 0.009(5) -0.002(4)
C22 0.057(7) 0.039(6) 0.054(7) -0.002(5) 0.007(6) -0.018(5)
C23 0.059(7) 0.065(8) 0.053(7) 0.003(7) -0.001(6) -0.030(6)
C24 0.045(7) 0.084(9) 0.053(7) 0.013(7) -0.010(5) 0.001(6)
C25 0.057(7) 0.041(6) 0.053(7) -0.006(5) 0.002(6) -0.004(5)
C26 0.047(5) 0.025(5) 0.026(5) 0.004(4) -0.001(4) -0.013(4)
C27 0.043(5) 0.027(5) 0.047(6) 0.005(5) 0.009(5) -0.002(4)
C28 0.059(6) 0.030(5) 0.036(6) 0.013(5) 0.001(5) -0.005(5)
C29 0.060(6) 0.037(6) 0.036(5) 0.008(5) 0.010(5) -0.013(5)
C30 0.052(6) 0.051(7) 0.050(6) -0.005(6) 0.020(5) -0.010(5)
C31 0.051(6) 0.029(5) 0.041(6) -0.001(5) 0.012(5) -0.007(4)
C32 0.059(6) 0.020(5) 0.027(5) 0.011(4) 0.002(4) -0.008(4)
C33 0.071(7) 0.024(5) 0.039(6) 0.001(5) 0.002(5) -0.005(5)
C34 0.090(9) 0.031(6) 0.044(6) -0.012(5) -0.006(6) -0.008(6)
C35 0.077(9) 0.034(6) 0.049(7) 0.014(6) -0.014(6) -0.024(6)
C36 0.039(6) 0.047(6) 0.065(7) 0.014(6) -0.008(5) -0.009(5)
C37 0.044(6) 0.033(5) 0.045(6) 0.009(5) -0.001(5) -0.010(4)
N1 0.044(4) 0.019(4) 0.025(4) -0.001(3) 0.004(3) 0.007(3)
O1 0.074(5) 0.031(4) 0.055(5) 0.014(4) 0.006(4) 0.012(4)
O2 0.066(5) 0.044(5) 0.079(6) 0.010(4) 0.036(4) -0.004(4)
O3 0.055(4) 0.043(4) 0.041(4) -0.007(4) -0.003(3) -0.004(3)
O4 0.052(4) 0.034(4) 0.028(4) -0.006(3) 0.003(3) 0.006(3)
C38 0.046(6) 0.044(7) 0.069(8) 0.006(6) -0.002(6) -0.003(5)
C39 0.140(13) 0.044(7) 0.039(7) 0.006(6) 0.007(8) -0.033(8)
O5 0.091(6) 0.057(5) 0.046(4) -0.003(4) 0.012(4) -0.018(4)
O6 0.076(5) 0.051(5) 0.036(4) 0.014(4) -0.001(4) -0.002(4)
F1 0.245(12) 0.080(6) 0.063(5) 0.002(5) 0.062(6) -0.037(7)
F2 0.189(9) 0.077(5) 0.070(5) 0.023(4) 0.022(5) -0.064(6)
F3 0.137(8) 0.093(6) 0.104(7) 0.043(5) -0.027(6) 0.004(6)
C40 0.117(12) 0.078(10) 0.106(12) -0.009(9) 0.032(10) -0.028(9)
Cl1 0.192(5) 0.067(3) 0.177(5) -0.023(3) 0.076(4) -0.009(3)
Cl2 0.150(4) 0.049(2) 0.169(4) 0.000(3) 0.035(3) -0.006(2)
C41 0.111(12) 0.061(10) 0.19(2) 0.010(11) -0.006(12) 0.005(9)
Cl3 0.131(4) 0.125(4) 0.167(5) -0.011(4) 0.020(4) 0.023(3)
Cl4 0.239(7) 0.109(4) 0.234(7) 0.050(4) 0.108(6) -0.007(4)
O7 0.108(9) 0.175(13) 0.101(9) 0.028(9) 0.033(7) 0.033(9)
C42 0.27(3) 0.15(2) 0.15(2) 0.023(17) 0.12(2) 0.07(2)
C43 0.102(13) 0.132(17) 0.129(16) -0.006(14) 0.068(12) 0.046(12)
C44 0.066(11) 0.29(3) 0.092(13) 0.042(17) -0.006(10) -0.051(16)
C45 0.084(11) 0.111(13) 0.080(10) 0.036(10) 0.006(8) 0.023(9)

loop_
_atom_type_symbol
_atom_type_description
_atom_type_scat_dispersion_real
_atom_type_scat_dispersion_imag
_atom_type_scat_source
C C 0.0033 0.0016 'International Tables Vol C Tables 4.2.6.8 and 6.1.1.4'
H H 0.0000 0.0000 'International Tables Vol C Tables 4.2.6.8 and 6.1.1.4'
N N 0.0061 0.0033 'International Tables Vol C Tables 4.2.6.8 and 6.1.1.4'
O O 0.0106 0.0060 'International Tables Vol C Tables 4.2.6.8 and 6.1.1.4'
F F 0.0171 0.0103 'International Tables Vol C Tables 4.2.6.8 and 6.1.1.4'
P P 0.1023 0.0942 'International Tables Vol C Tables 4.2.6.8 and 6.1.1.4'
S S 0.1246 0.1234 'International Tables Vol C Tables 4.2.6.8 and 6.1.1.4'
Cl Cl 0.1484 0.1585 'International Tables Vol C Tables 4.2.6.8 and 6.1.1.4'
Fe Fe 0.3463 0.8444 'International Tables Vol C Tables 4.2.6.8 and 6.1.1.4'

loop_
_geom_angle_atom_site_label_1
_geom_angle_atom_site_label_2
_geom_angle_atom_site_label_3
_geom_angle
_geom_angle_site_symmetry_1
_geom_angle_site_symmetry_3
_geom_angle_publ_flag
C3 Fe1 C2 90.6(4) . . ?
C3 Fe1 C1 103.2(4) . . ?
C2 Fe1 C1 94.5(4) . . ?
C3 Fe1 S2 94.9(3) . 3_565 ?
C2 Fe1 S2 167.6(3) . 3_565 ?
C1 Fe1 S2 94.9(3) . 3_565 ?
C3 Fe1 S1 141.7(3) . . ?
C2 Fe1 S1 87.8(3) . . ?
C1 Fe1 S1 115.1(3) . . ?
S2 Fe1 S1 81.03(9) 3_565 . ?
C3 Fe1 Fe2 91.5(3) . . ?
C2 Fe1 Fe2 114.5(3) . . ?
C1 Fe1 Fe2 147.5(3) . . ?
S2 Fe1 Fe2 54.47(6) 3_565 . ?
S1 Fe1 Fe2 55.22(7) . . ?
C4 Fe2 P2 94.4(3) . . ?
C4 Fe2 P1 87.6(3) . . ?
P2 Fe2 P1 87.86(9) . . ?
C4 Fe2 S2 93.3(3) . 3_565 ?
P2 Fe2 S2 104.10(9) . 3_565 ?
P1 Fe2 S2 167.88(10) . 3_565 ?
C4 Fe2 S1 164.5(3) . . ?
P2 Fe2 S1 101.15(9) . . ?
P1 Fe2 S1 94.05(9) . . ?
S2 Fe2 S1 81.86(9) 3_565 . ?
C4 Fe2 Fe1 109.7(3) . . ?
P2 Fe2 Fe1 148.25(8) . . ?
P1 Fe2 Fe1 112.86(8) . . ?
S2 Fe2 Fe1 55.52(7) 3_565 . ?
S1 Fe2 Fe1 55.55(7) . . ?
C5 S1 Fe2 112.5(3) . . ?
C5 S1 Fe1 109.8(3) . . ?
Fe2 S1 Fe1 69.23(7) . . ?
C8 S2 Fe2 114.5(3) . 3_565 ?
C8 S2 Fe1 112.5(3) . 3_565 ?
Fe2 S2 Fe1 70.01(8) 3_565 3_565 ?
C14 P1 C20 100.3(4) . . ?
C14 P1 C12 104.2(4) . . ?
C20 P1 C12 103.1(4) . . ?
C14 P1 Fe2 121.1(3) . . ?
C20 P1 Fe2 119.8(3) . . ?
C12 P1 Fe2 106.0(3) . . ?
C32 P2 C13 105.4(4) . . ?
C32 P2 C26 101.6(4) . . ?
C13 P2 C26 104.5(4) . . ?
C32 P2 Fe2 120.3(3) . . ?
C13 P2 Fe2 106.8(3) . . ?
C26 P2 Fe2 116.7(3) . . ?
O1 C1 Fe1 176.0(9) . . ?
O2 C2 Fe1 177.5(9) . . ?
O3 C3 Fe1 178.7(8) . . ?
O4 C4 Fe2 177.9(8) . . ?
C6 C5 S1 112.0(6) . . ?
C5 C6 N1 111.0(7) . . ?
N1 C7 C8 113.3(7) . . ?
C7 C8 S2 107.7(6) . . ?
C10 C9 C11 111.8(8) . . ?
C10 C9 N1 112.0(8) . . ?
C11 C9 N1 109.7(7) . . ?
C13 C12 P1 107.9(6) . . ?
C12 C13 P2 108.2(6) . . ?
C19 C14 C15 116.3(9) . . ?
C19 C14 P1 119.0(7) . . ?
C15 C14 P1 124.7(8) . . ?
C16 C15 C14 121.6(11) . . ?
C15 C16 C17 119.2(10) . . ?
C18 C17 C16 120.0(10) . . ?
C19 C18 C17 120.2(10) . . ?
C18 C19 C14 122.6(9) . . ?
C25 C20 C21 118.2(8) . . ?
C25 C20 P1 121.1(7) . . ?
C21 C20 P1 120.7(7) . . ?
C22 C21 C20 121.5(9) . . ?
C23 C22 C21 117.9(10) . . ?
C24 C23 C22 121.6(10) . . ?
C23 C24 C25 119.5(11) . . ?
C20 C25 C24 121.3(10) . . ?
C27 C26 C31 117.6(8) . . ?
C27 C26 P2 123.3(8) . . ?
C31 C26 P2 119.1(7) . . ?
C28 C27 C26 120.5(9) . . ?
C29 C28 C27 121.6(9) . . ?
C28 C29 C30 119.3(9) . . ?
C31 C30 C29 120.2(10) . . ?
C30 C31 C26 120.6(9) . . ?
C37 C32 C33 118.3(9) . . ?
C37 C32 P2 119.4(7) . . ?
C33 C32 P2 122.2(8) . . ?
C34 C33 C32 120.0(10) . . ?
C33 C34 C35 120.6(11) . . ?
C36 C35 C34 120.8(10) . . ?
C35 C36 C37 119.9(10) . . ?
C32 C37 C36 120.3(10) . . ?
C7 N1 C6 110.1(6) . . ?
C7 N1 C9 114.5(7) . . ?
C6 N1 C9 113.9(6) . . ?
O5 C38 O6 128.2(11) . . ?
O5 C38 C39 117.6(10) . . ?
O6 C38 C39 114.2(10) . . ?
F2 C39 F1 112.5(12) . . ?
F2 C39 F3 102.3(12) . . ?
F1 C39 F3 103.1(11) . . ?
F2 C39 C38 113.8(10) . . ?
F1 C39 C38 115.8(11) . . ?
F3 C39 C38 107.6(11) . . ?
Cl1 C40 Cl2 112.8(9) . . ?
Cl4 C41 Cl3 117.5(11) . . ?
C43 O7 C44 114.5(17) . . ?
O7 C43 C42 110.1(17) . . ?
O7 C44 C45 108.7(16) . . ?

loop_
_geom_bond_atom_site_label_1
_geom_bond_atom_site_label_2
_geom_bond_distance
_geom_bond_site_symmetry_2
_geom_bond_publ_flag
Fe1 C3 1.759(10) . ?
Fe1 C2 1.787(12) . ?
Fe1 C1 1.811(10) . ?
Fe1 S2 2.276(3) 3_565 ?
Fe1 S1 2.288(3) . ?
Fe1 Fe2 2.5946(17) . ?
Fe2 C4 1.745(10) . ?
Fe2 P2 2.207(3) . ?
Fe2 P1 2.223(3) . ?
Fe2 S2 2.247(2) 3_565 ?
Fe2 S1 2.279(2) . ?
S1 C5 1.832(8) . ?
S2 C8 1.829(9) . ?
S2 Fe2 2.247(2) 3_565 ?
S2 Fe1 2.276(3) 3_565 ?
P1 C14 1.812(10) . ?
P1 C20 1.825(9) . ?
P1 C12 1.837(9) . ?
P2 C32 1.831(9) . ?
P2 C13 1.831(9) . ?
P2 C26 1.835(9) . ?
C1 O1 1.129(10) . ?
C2 O2 1.145(11) . ?
C3 O3 1.170(10) . ?
C4 O4 1.155(10) . ?
C5 C6 1.508(11) . ?
C6 N1 1.524(10) . ?
C7 N1 1.488(10) . ?
C7 C8 1.535(11) . ?
C9 C10 1.485(13) . ?
C9 C11 1.511(13) . ?
C9 N1 1.528(10) . ?
C12 C13 1.524(12) . ?
C14 C19 1.395(13) . ?
C14 C15 1.424(13) . ?
C15 C16 1.367(14) . ?
C16 C17 1.407(15) . ?
C17 C18 1.375(14) . ?
C18 C19 1.356(13) . ?
C20 C25 1.351(13) . ?
C20 C21 1.391(12) . ?
C21 C22 1.388(13) . ?
C22 C23 1.379(15) . ?
C23 C24 1.344(15) . ?
C24 C25 1.398(14) . ?
C26 C27 1.402(12) . ?
C26 C31 1.425(13) . ?
C27 C28 1.372(13) . ?
C28 C29 1.351(14) . ?
C29 C30 1.419(14) . ?
C30 C31 1.351(13) . ?
C32 C37 1.388(13) . ?
C32 C33 1.421(13) . ?
C33 C34 1.372(13) . ?
C34 C35 1.374(16) . ?
C35 C36 1.360(15) . ?
C36 C37 1.405(13) . ?
C38 O5 1.220(12) . ?
C38 O6 1.241(12) . ?
C38 C39 1.516(15) . ?
C39 F2 1.280(13) . ?
C39 F1 1.287(14) . ?
C39 F3 1.410(17) . ?
C40 Cl1 1.751(16) . ?
C40 Cl2 1.755(14) . ?
C41 Cl4 1.657(15) . ?
C41 Cl3 1.702(16) . ?
O7 C43 1.266(19) . ?
O7 C44 1.46(2) . ?
C42 C43 1.49(3) . ?
C44 C45 1.47(2) . ?
